data_2003840
loop_
_publ_author_name
'P\`epe, G.'
'Lar\'eginie, P.'
'Samat, A.'
'Guglielmetti, R.'
'Zaballos, E.'

_publ_section_title
8-Methylspiro(<i>syn</i>-10,11-benzo-8-azatricyclo[5.2.2.0^1,5^]undec-10-ene)-9,3'-[3<i>H</i>]naphth[1,2-<i>b</i>][1,4]oxazine
_journal_issue 8
_journal_name_full 'Acta Crystallographica Section C'
_journal_page_first 1617
_journal_page_last 1619
_journal_paper_doi 10.1107/S0108270195000205
_journal_volume 51
_journal_year 1995
_chemical_compound_source 'grown from heptane solution'
_chemical_formula_analytical 'C26 H24 N2 O'
_chemical_formula_structural 'C26 H24 N2 O'
_chemical_formula_sum 'C26 H24 N2 O'
_chemical_formula_weight 380.5
_chemical_melting_point 421.1(10)
_chemical_name_common Spiro[azatricycloundecane-naphthoxazine]
_chemical_name_systematic
;
8-methyl-spiro[syn-10,11-benzo-8-azatricyclo[5,2,2,0^1,5^]
undecane-9-3'[3H]naphth[1,2b][1,4]oxazine
;
_space_group_crystal_system monoclinic
_space_group_IT_number 14
_space_group_name_Hall '-P 2yab'
_space_group_name_H-M_alt 'P 1 21/a 1'
_cell_angle_alpha 90.00
_cell_angle_beta 79.51(3)
_cell_angle_gamma 90.00
_cell_formula_units_Z 4
_cell_length_a 14.078(3)
_cell_length_b 9.473(2)
_cell_length_c 14.899(3)
_cell_measurement_reflns_used 25
_cell_measurement_temperature 293
_cell_measurement_theta_max 45
_cell_measurement_theta_min 15
_cell_volume 1953.7(7)
_computing_cell_refinement 'CAD4 software'
_computing_data_collection 'CAD4 software (Enraf-Nonius, 1977)'
_computing_data_reduction 'local program'
_computing_molecular_graphics 'ORTEPII (Johnson, 1976)'
_computing_publication_material 'ame on Silicon Graphics station'
_computing_structure_refinement 'SHELX76 (Sheldrick, 1976)'
_computing_structure_solution 'MULTAN80 (Main et al., 1980)'
_diffrn_ambient_temperature 293
_diffrn_measurement_device 'Nonius CAD4 diffractometer'
_diffrn_measurement_method \q
_diffrn_radiation_monochromator graphite
_diffrn_radiation_source 'X-ray tube'
_diffrn_radiation_type 'Cu K\a'
_diffrn_radiation_wavelength 1.5418
_diffrn_reflns_limit_h_max 15
_diffrn_reflns_limit_h_min -15
_diffrn_reflns_limit_k_max 10
_diffrn_reflns_limit_k_min 0
_diffrn_reflns_limit_l_max 15
_diffrn_reflns_limit_l_min 0
_diffrn_reflns_number 4324
_diffrn_reflns_reduction_process 'SDP system'
_diffrn_reflns_theta_max 45
_diffrn_reflns_theta_min 2
_diffrn_standards_decay_% 0
_diffrn_standards_interval_time 60
_diffrn_standards_number 4
_exptl_absorpt_coefficient_mu 0.579
_exptl_crystal_colour colourless
_exptl_crystal_density_diffrn 1.29
_exptl_crystal_density_meas 1.30(2)
_exptl_crystal_density_method flotation
_exptl_crystal_description 'square platelets'
_exptl_crystal_F_000 808
_exptl_crystal_size_max 0.5
_exptl_crystal_size_mid 0.3
_exptl_crystal_size_min 0.2
_refine_diff_density_max +.22
_refine_diff_density_min -.23
_refine_ls_extinction_method none
_refine_ls_goodness_of_fit_obs 0.71
_refine_ls_matrix_type full
_refine_ls_number_constraints 0
_refine_ls_number_parameters 334
_refine_ls_number_reflns 3918
_refine_ls_number_restraints 0
_refine_ls_restrained_S_all 0.71
_refine_ls_restrained_S_obs 0.71
_refine_ls_R_factor_all .0442
_refine_ls_R_factor_obs .0442
_refine_ls_shift/esd_max .15
_refine_ls_shift/esd_mean .15
_refine_ls_structure_factor_coef F
_refine_ls_weighting_details 'w = 1'
_refine_ls_weighting_scheme calc
_refine_ls_wR_factor_all .0442
_refine_ls_wR_factor_obs .0442
_reflns_number_observed 3918
_reflns_number_total 4324
_reflns_observed_criterion refl_obs_if_I_>_3.0_sigma(I)
_cod_data_source_file pa1155.cif
_cod_data_source_block a
_cod_depositor_comments
;
 Changing the space group from '-P 2ya' to '-P 2yab' after consulting the
 original publication. All related space group information was changed
 accordingly.

 Antanas Vaitkus,
 2017-07-05

 Changing the value of the _atom_site_type_symbol data
 item for hydrogen atoms from '?' to 'H'.

 Antanas Vaitkus,
 2017-01-15

The following automatic conversions were performed:

'_chemical_melting_point' value '147-149 C' was changed to
'421.1(10)' - it was converted from degrees Celsius(C) to Kelvins(K),
the average value was taken and precision was estimated.

Automatic conversion script
Id: cif_fix_values 1715 2011-07-08 13:25:40Z adriana 

The following automatic conversions were performed:

'_refine_ls_weighting_scheme' value 'calc w = 1' was changed to
'calc'. New tag '_refine_ls_weighting_details' was created. The value
of the new tag was set to 'w = 1'.

Automatic conversion script
Id: cif_fix_values 3143 2015-03-26 13:38:13Z robertas 
;
_cod_original_cell_volume 1953.7(4)
_cod_original_sg_symbol_H-M 'P 21/a'
_cod_database_code 2003840

loop_
_space_group_symop_id
_space_group_symop_operation_xyz
1 x,y,z
2 -x+1/2,y+1/2,-z
3 -x,-y,-z
4 x+1/2,-y+1/2,z

loop_
_atom_site_aniso_label
_atom_site_aniso_U_11
_atom_site_aniso_U_12
_atom_site_aniso_U_13
_atom_site_aniso_U_22
_atom_site_aniso_U_23
_atom_site_aniso_U_33
C1 0.0226(7) 0.0046(5) -0.0146(6) 0.0255(8) -0.0053(6) 0.0366(9)
C2 0.0252(8) 0.0034(7) -0.0147(7) 0.0367(9) -0.0075(8) 0.0509(11)
C3 0.0409(10) 0.0172(8) -0.0298(9) 0.0411(11) -0.0252(9) 0.0662(14)
C4 0.0396(10) -0.0011(7) -0.0379(10) 0.0175(8) 0.0010(8) 0.0881(16)
C5 0.0278(8) -0.0037(6) -0.0179(7) 0.0280(8) 0.0105(7) 0.0501(11)
C6 0.0236(7) 0.0041(5) -0.0218(6) 0.0235(7) -0.0019(6) 0.0381(9)
C7 0.0279(8) -0.0006(6) -0.0130(6) 0.0233(7) 0.0038(6) 0.0323(8)
C8 0.0427(10) 0.0059(7) -0.0105(7) 0.0392(10) 0.0056(7) 0.0272(9)
C9 0.0575(12) 0.0000(10) -0.0196(9) 0.0587(13) 0.0099(9) 0.0354(11)
C10 0.0502(11) 0.0030(8) -0.0298(9) 0.0393(10) 0.0056(8) 0.0502(12)
C11 0.0314(9) -0.0021(6) -0.0202(7) 0.0313(9) 0.0035(7) 0.0433(10)
C12 0.0224(8) -0.0052(7) -0.0131(7) 0.0392(10) 0.0026(7) 0.0470(10)
C13 0.0238(8) 0.0007(6) -0.0063(6) 0.0335(8) -0.0032(6) 0.0326(9)
N14 0.0332(7) -0.0089(5) -0.0111(5) 0.0314(7) 0.0104(5) 0.0254(7)
C15 0.0540(12) -0.0091(9) -0.0173(8) 0.0466(11) 0.0139(8) 0.0354(10)
C16 0.0318(8) -0.0086(6) -0.0205(7) 0.0232(8) 0.0023(6) 0.0407(9)
C17 0.0450(10) -0.0076(7) -0.0278(8) 0.0208(8) 0.0016(6) 0.0419(10)
N18 0.0358(8) 0.0049(6) -0.0175(6) 0.0281(7) -0.0099(6) 0.0417(8)
C19 0.0287(8) 0.0091(6) -0.0145(6) 0.0216(7) -0.0018(6) 0.0322(8)
C20 0.0242(7) 0.0060(5) -0.0109(6) 0.0230(7) 0.0019(6) 0.0297(8)
O21 0.0294(6) -0.0016(4) -0.0161(4) 0.0283(6) -0.0038(4) 0.0332(6)
C22 0.0287(8) 0.0004(6) -0.0121(6) 0.0317(8) -0.0041(6) 0.0330(9)
C23 0.0315(9) -0.0024(7) -0.0207(7) 0.0336(9) 0.0028(7) 0.0506(11)
C24 0.0385(9) 0.0115(7) -0.0187(7) 0.0335(9) 0.0067(7) 0.0358(9)
C25 0.0392(9) 0.0124(6) -0.0235(7) 0.0247(8) 0.0010(6) 0.0333(9)
C26 0.0507(11) 0.0166(8) -0.0225(8) 0.0390(10) -0.0049(7) 0.0382(10)
C27 0.0740(15) 0.0290(12) -0.0186(10) 0.0628(14) -0.0194(10) 0.0364(11)
C28 0.0555(13) 0.0203(11) -0.0048(9) 0.0735(16) -0.0087(10) 0.0423(12)
C29 0.0364(10) 0.0074(9) -0.0101(8) 0.0570(13) 0.0030(9) 0.0509(12)

loop_
_atom_site_label
_atom_site_fract_x
_atom_site_fract_y
_atom_site_fract_z
_atom_site_B_iso_or_equiv
_atom_site_thermal_displace_type
_atom_site_calc_flag
_atom_site_type_symbol
C1 .6343(1) -.1429(2) .1002(1) 2.14(6) Uani d C
C2 .6365(1) -.2520(2) .0389(1) 2.89(7) Uani d C
C3 .5826(1) -.3727(2) .0643(1) 3.70(8) Uani d C
C4 .5256(1) -.3827(2) .1503(2) 3.56(9) Uani d C
C5 .5218(1) -.2726(2) .2125(1) 2.68(7) Uani d C
C6 .5777(1) -.1534(2) .1879(1) 2.08(5) Uani d C
C7 .5832(1) -.0204(2) .2443(1) 2.12(5) Uani d C
C8 .5360(1) -.0312(2) .3454(1) 2.83(7) Uani d C
C9 .6117(2) -.1144(2) .3894(1) 3.88(9) Uani d C
C10 .7090(1) -.0982(2) .3243(1) 3.47(8) Uani d C
C11 .6920(1) .0077(2) .2504(1) 2.66(7) Uani d C
C12 .7573(1) -.0032(2) .1566(1) 2.79(7) Uani d C
C13 .6900(1) -.0082(2) .0847(1) 2.35(6) Uani d C
N14 .6257(1) .1154(1) .1053(1) 2.31(5) Uani d N
C15 .5946(2) .1838(2) .0263(1) 3.49(8) Uani d C
C16 .5521(1) .1024(2) .1855(1) 2.38(6) Uani d C
C17 .5320(1) .2411(2) .2356(1) 2.64(7) Uani d C
N18 .4526(1) .2769(1) .2857(1) 2.68(5) Uani d N
C19 .3766(1) .1793(2) .2892(1) 2.08(5) Uani d C
C20 .3790(1) .0785(2) .2232(1) 1.96(5) Uani d C
O21 .4592(1) .0594(1) .1573(1) 2.29(4) Uani d O
C22 .2993(1) -.0083(2) .2171(1) 2.39(6) Uani d C
C23 .2183(1) .0049(2) .2836(1) 2.91(7) Uani d C
C24 .2134(1) .1016(2) .3570(1) 2.72(6) Uani d C
C25 .2941(1) .1916(2) .3594(1) 2.39(6) Uani d C
C26 .2886(1) .2894(2) .4325(1) 3.22(7) Uani d C
C27 .2071(2) .2949(3) .4985(1) 4.47(9) Uani d C
C28 .1279(2) .2072(3) .4962(1) 4.55(9) Uani d C
C29 .1299(1) .1128(2) .4276(1) 3.78(9) Uani d C
H2 0.6862(14) -0.2351(21) -0.0286(14) ? ? ? H
H3 0.5856(14) -0.4569(22) 0.0224(14) ? ? ? H
H4 0.4843(14) -0.4779(22) 0.1681(13) ? ? ? H
H5 0.4798(14) -0.2866(22) 0.2779(14) ? ? ? H
H81 0.4740(15) -0.0776(22) 0.3621(13) ? ? ? H
H82 0.5272(14) 0.0672(23) 0.3761(13) ? ? ? H
H91 0.5885(14) -0.2355(22) 0.4027(13) ? ? ? H
H92 0.6111(14) -0.0745(22) 0.4497(14) ? ? ? H
H101 0.7316(14) -0.1967(23) 0.2978(13) ? ? ? H
H102 0.7712(14) -0.0749(21) 0.3584(13) ? ? ? H
H11 0.6947(14) 0.1152(22) 0.2753(13) ? ? ? H
H121 0.7966(15) -0.0813(23) 0.1449(14) ? ? ? H
H122 0.8029(14) 0.0897(22) 0.1436(13) ? ? ? H
H131 0.7310(14) -0.0107(21) 0.0193(14) ? ? ? H
H151 0.6550(14) 0.2224(22) -0.0185(14) ? ? ? H
H152 0.5565(14) 0.1229(22) -0.0067(14) ? ? ? H
H153 0.5553(14) 0.2856(23) 0.0480(13) ? ? ? H
H17 0.5770(15) 0.3082(23) 0.2258(13) ? ? ? H
H22 0.3085(14) -0.0876(22) 0.1661(13) ? ? ? H
H23 0.1680(14) -0.0638(22) 0.2810(13) ? ? ? H
H26 0.3422(14) 0.3654(22) 0.4290(13) ? ? ? H
H27 0.2041(14) 0.3595(23) 0.5400(14) ? ? ? H
H28 0.0634(14) 0.2055(22) 0.5446(14) ? ? ? H
H29 0.0722(14) 0.0440(22) 0.4246(13) ? ? ? H

loop_
_atom_type_symbol
_atom_type_scat_source
_atom_type_scat_dispersion_real
_atom_type_scat_dispersion_imag
O International_Tables_Vol_IV_Table_2.2B .047 .003
C International_Tables_Vol_IV_Table_2.2B .000 .001
H International_Tables_Vol_IV_Table_2.2B .000 .000

loop_
_geom_angle_atom_site_label_1
_geom_angle_atom_site_label_2
_geom_angle_atom_site_label_3
_geom_angle
_geom_angle_publ_flag
C2 C1 C6 120.3(5) yes
C13 C1 C6 113.4(4) yes
C1 C2 C3 119.6(5) yes
C2 C3 C4 120.3(5) yes
C3 C4 C5 120.7(6) yes
C4 C5 C6 118.9(5) yes
C5 C6 C7 127.6(5) yes
C1 C6 C5 120.1(5) yes
C1 C6 C7 112.2(4) yes
C6 C7 C8 115.4(4) yes
C11 C7 C6 108.6(4) yes
C11 C7 C8 101.9(4) yes
C11 C7 C16 106.3(4) yes
C16 C7 C6 105.0(4) yes
C16 C7 C8 118.9(4) yes
C7 C8 C9 103.8(4) yes
C10 C9 C8 106.4(5) yes
C11 C10 C9 106.3(4) yes
C10 C11 C7 102.2(4) yes
C10 C11 C12 117.6(4) yes
C12 C11 C7 111.4(4) yes
C11 C12 C13 106.9(4) yes
C12 C13 N14 105.1(4) yes
C1 C13 C12 106.7(4) yes
C1 C13 N14 111.1(4) yes
C13 N14 C15 116.2(4) yes
C13 N14 C16 115.2(4) yes
C15 N14 C16 115.2(4) yes
C7 C16 N14 107.2(4) yes
C7 C16 O21 107.6(4) yes
C17 C16 C7 114.6(4) yes
C17 C16 N14 112.2(4) yes
C17 C16 O21 106.2(4) yes
N14 C16 O21 108.9(4) yes
C16 C17 N18 125.9(5) yes
C17 N18 C19 115.3(4) yes
C20 C19 N18 120.9(5) yes
C20 C19 C25 119.8(5) yes
C25 C19 N18 119.2(4) yes
C19 C20 O21 121.2(5) yes
C19 C20 C22 122.6(5) yes
C22 C20 O21 116.1(4) yes
C16 O21 C20 114.3(4) yes
C20 C22 C23 117.9(5) yes
C22 C23 C24 122.2(5) yes
C23 C24 C25 118.6(5) yes
C23 C24 C29 122.2(5) yes
C25 C24 C29 119.3(5) yes
C19 C25 C24 118.8(5) yes
C19 C25 C26 122.8(5) yes
C24 C25 C26 118.5(5) yes
C25 C26 C27 119.8(5) yes
C26 C27 C28 121.9(7) yes
C27 C28 C29 120.3(7) yes
C24 C29 C28 120.3(5) yes

loop_
_geom_bond_atom_site_label_1
_geom_bond_atom_site_label_2
_geom_bond_distance
_geom_bond_publ_flag
C1 C2 1.376(3) yes
C1 C6 1.405(3) yes
C1 C13 1.493(3) yes
C2 C3 1.386(3) yes
C3 C4 1.386(3) yes
C4 C5 1.390(3) yes
C5 C6 1.387(3) yes
C6 C7 1.524(3) yes
C7 C8 1.535(3) yes
C8 C9 1.562(3) yes
C10 C9 1.535(3) yes
C10 C11 1.540(3) yes
C11 C7 1.573(3) yes
C11 C12 1.530(3) yes
C12 C13 1.555(3) yes
C13 N14 1.478(3) yes
C15 N14 1.478(3) yes
C16 C7 1.566(3) yes
C16 N14 1.437(3) yes
C16 C17 1.512(3) yes
C16 O21 1.501(3) yes
C17 N18 1.272(3) yes
C19 N18 1.408(3) yes
C19 C20 1.367(3) yes
C19 C25 1.419(3) yes
C20 O21 1.367(3) yes
C20 C22 1.407(3) yes
C22 C23 1.373(3) yes
C23 C24 1.419(3) yes
C24 C25 1.426(3) yes
C24 C29 1.432(3) yes
C25 C26 1.421(3) yes
C26 C27 1.369(4) yes
C27 C28 1.396(4) yes
C28 C29 1.354(4) yes
C2 H2 1.13(6) no
C3 H3 1.01(7) no
C4 H4 1.08(6) no
C5 H5 1.05(7) no
C8 H81 0.97(6) no
C8 H82 1.04(6) no
C9 H91 1.20(6) no
C9 H92 0.97(7) no
C10 H101 1.04(6) no
C10 H102 1.11(6) no
C11 H11 1.09(6) no
C12 H121 0.92(7) no
C12 H122 1.09(6) no
C13 H131 1.04(6) no
C15 H151 1.05(7) no
C15 H152 0.98(7) no
C15 H153 1.13(6) no
C17 H17 0.89(7) no
C22 H22 1.06(6) no
C23 H23 0.97(6) no
C26 H26 1.04(6) no
C27 H27 0.87(7) no
C28 H28 1.05(7) no
C29 H29 1.05(6) no
